data_1100804
loop_
_publ_author_name
'Vicente, Jos\'e'
'Arcas, Aurelia'
'Fern\'andez-Hern\'andez, Jes\'us M.'
'Bautista, Delia'
'Jones, Peter G.'

_publ_section_title
;
 Reactivity of [Pd{CH~2~C(O)Me}Cl]~n~ toward Isocyanides
;
_journal_coden_ASTM ORGND7
_journal_issue 10
_journal_name_full Organometallics
_journal_page_first 2516
_journal_page_last 2527
_journal_paper_doi 10.1021/om048999c
_journal_volume 24
_journal_year 2005
_chemical_formula_sum 'C32 H33 Cl3 F3 N3 O4 Pd S'
_chemical_formula_weight 825.42
_space_group_IT_number 2
_symmetry_cell_setting triclinic
_symmetry_space_group_name_Hall '-P 1'
_symmetry_space_group_name_H-M 'P -1'
_atom_sites_solution_hydrogens geom
_atom_sites_solution_primary Patterson
_atom_sites_solution_secondary difmap
_audit_creation_method SHELXL-97
_cell_angle_alpha 83.546(5)
_cell_angle_beta 87.742(5)
_cell_angle_gamma 70.234(4)
_cell_formula_units_Z 2
_cell_length_a 8.6505(5)
_cell_length_b 11.8001(5)
_cell_length_c 18.7442(14)
_cell_measurement_reflns_used 85
_cell_measurement_temperature 173(2)
_cell_measurement_theta_max 12.4
_cell_measurement_theta_min 5.3
_cell_volume 1789.20(19)
_computing_cell_refinement 'Siemens XSCANS'
_computing_data_collection 'Siemens XSCANS'
_computing_data_reduction 'Siemens XSCANS'
_computing_molecular_graphics 'Bruker ShelxTL'
_computing_publication_material 'Bruker ShelxTL'
_computing_structure_refinement 'SHELXL-97 (Sheldrick, 1997)'
_computing_structure_solution 'SHELXS-97 (Sheldrick, 1990)'
_diffrn_ambient_temperature 173(2)
_diffrn_detector_area_resol_mean ?
_diffrn_measured_fraction_theta_full 0.996
_diffrn_measured_fraction_theta_max 0.996
_diffrn_measurement_device_type 'Siemens P4'
_diffrn_measurement_method \w-scan
_diffrn_radiation_monochromator graphite
_diffrn_radiation_source 'fine-focus sealed tube'
_diffrn_radiation_type MoK\a
_diffrn_radiation_wavelength 0.71073
_diffrn_reflns_av_R_equivalents 0.0181
_diffrn_reflns_av_sigmaI/netI 0.0287
_diffrn_reflns_limit_h_max 10
_diffrn_reflns_limit_h_min 0
_diffrn_reflns_limit_k_max 13
_diffrn_reflns_limit_k_min -13
_diffrn_reflns_limit_l_max 22
_diffrn_reflns_limit_l_min -22
_diffrn_reflns_number 6735
_diffrn_reflns_theta_full 25.00
_diffrn_reflns_theta_max 25.00
_diffrn_reflns_theta_min 3.01
_diffrn_standards_decay_% 0.7
_diffrn_standards_interval_count 247
_diffrn_standards_interval_time ?
_diffrn_standards_number 3
_exptl_absorpt_coefficient_mu 0.856
_exptl_absorpt_correction_T_max 0.910
_exptl_absorpt_correction_T_min 0.743
_exptl_absorpt_correction_type psi-scan
_exptl_absorpt_process_details ?
_exptl_crystal_colour colourless
_exptl_crystal_density_diffrn 1.532
_exptl_crystal_density_meas ?
_exptl_crystal_density_method 'not measured'
_exptl_crystal_description plate
_exptl_crystal_F_000 836
_exptl_crystal_size_max 0.46
_exptl_crystal_size_mid 0.32
_exptl_crystal_size_min 0.17
_refine_diff_density_max 0.693
_refine_diff_density_min -0.554
_refine_diff_density_rms 0.060
_refine_ls_extinction_coef ?
_refine_ls_extinction_method none
_refine_ls_goodness_of_fit_ref 1.041
_refine_ls_hydrogen_treatment 'ordered methyls rigid,hydrogens at C3 free, others riding'
_refine_ls_matrix_type full
_refine_ls_number_parameters 455
_refine_ls_number_reflns 6278
_refine_ls_number_restraints 39
_refine_ls_restrained_S_all 1.038
_refine_ls_R_factor_all 0.0361
_refine_ls_R_factor_gt 0.0290
_refine_ls_shift/su_max 0.002
_refine_ls_shift/su_mean 0.000
_refine_ls_structure_factor_coef Fsqd
_refine_ls_weighting_details 'calc w=1/[\s^2^(Fo^2^)+(0.0377P)^2^+0.6583P] where P=(Fo^2^+2Fc^2^)/3'
_refine_ls_weighting_scheme calc
_refine_ls_wR_factor_gt 0.0684
_refine_ls_wR_factor_ref 0.0705
_reflns_number_gt 5432
_reflns_number_total 6278
_reflns_threshold_expression >2sigma(I)
_cod_data_source_file om048999csi20041220_105555.cif
_cod_data_source_block jm300
_cod_depositor_comments
;
The following automatic conversions were performed:

'_exptl_absorpt_correction_type' tag value 'Psi-scans' was replaced
with 'psi-scan' value.

Automatic conversion script
Id: cif_fix_values 1646 2011-03-28 12:23:43Z adriana 
;
_cod_database_code 1100804

loop_
_symmetry_equiv_pos_as_xyz
'x, y, z'
'-x, -y, -z'

loop_
_atom_site_label
_atom_site_type_symbol
_atom_site_fract_x
_atom_site_fract_y
_atom_site_fract_z
_atom_site_U_iso_or_equiv
_atom_site_adp_type
_atom_site_occupancy
_atom_site_symmetry_multiplicity
_atom_site_calc_flag
_atom_site_refinement_flags
_atom_site_disorder_assembly
_atom_site_disorder_group
Pd Pd 0.64574(2) 0.908779(17) 0.689302(10) 0.02155(7) Uani 1 1 d . . .
O1 O 0.6859(3) 0.75021(18) 0.51907(11) 0.0419(5) Uani 1 1 d . . .
N1 N 0.6976(3) 0.9102(2) 0.85565(12) 0.0292(5) Uani 1 1 d . . .
N2 N 0.5565(3) 1.18920(19) 0.66640(11) 0.0271(5) Uani 1 1 d . . .
N3 N 0.8073(3) 0.62751(19) 0.69476(11) 0.0253(5) Uani 1 1 d . . .
C1 C 0.5728(3) 0.9214(2) 0.58288(13) 0.0318(6) Uani 1 1 d . . .
H1A H 0.4715 0.9001 0.5826 0.038 Uiso 1 1 calc R . .
H1B H 0.5453 1.0066 0.5617 0.038 Uiso 1 1 calc R . .
C2 C 0.6966(3) 0.8433(2) 0.53701(13) 0.0301(6) Uani 1 1 d . . .
C3 C 0.8376(5) 0.8852(4) 0.51182(19) 0.0442(8) Uani 1 1 d D . .
H3A H 0.911(10) 0.809(4) 0.516(6) 0.09(4) Uiso 0.54(8) 1 d PD A 1
H3B H 0.811(7) 0.920(5) 0.4663(17) 0.03(2) Uiso 0.54(8) 1 d PD A 1
H3C H 0.881(12) 0.925(9) 0.540(4) 0.08(3) Uiso 0.54(8) 1 d PD A 1
H3A' H 0.924(7) 0.857(9) 0.543(3) 0.04(3) Uiso 0.46(8) 1 d PD A 2
H3B' H 0.899(8) 0.843(7) 0.477(3) 0.04(2) Uiso 0.46(8) 1 d PD A 2
H3C' H 0.822(8) 0.966(2) 0.510(4) 0.02(2) Uiso 0.46(8) 1 d PD A 2
C4 C 0.6882(3) 0.9059(2) 0.79515(14) 0.0272(6) Uani 1 1 d . . .
C5 C 0.5826(3) 1.0868(2) 0.67577(13) 0.0268(6) Uani 1 1 d . . .
C6 C 0.7393(3) 0.7304(2) 0.69186(13) 0.0251(6) Uani 1 1 d . . .
C11 C 0.7092(4) 0.9137(3) 0.93002(14) 0.0328(6) Uani 1 1 d D . .
C12 C 0.6611(4) 0.8303(3) 0.97616(15) 0.0405(7) Uani 1 1 d D . .
C13 C 0.6762(4) 0.8354(3) 1.04894(16) 0.0531(9) Uani 1 1 d D . .
H13 H 0.6454 0.7804 1.0826 0.064 Uiso 1 1 calc R . .
C14 C 0.7356(4) 0.9194(4) 1.07366(17) 0.0544(9) Uani 1 1 d D . .
H14 H 0.7459 0.9208 1.1238 0.065 Uiso 1 1 calc R . .
C15 C 0.7796(4) 1.0009(3) 1.02588(16) 0.0465(8) Uani 1 1 d D . .
H15 H 0.8194 1.0581 1.0436 0.056 Uiso 1 1 calc R . .
C16 C 0.7670(4) 1.0009(3) 0.95240(15) 0.0366(7) Uani 1 1 d D . .
C17 C 0.8085(4) 1.0910(3) 0.89907(17) 0.0440(8) Uani 1 1 d . . .
H17A H 0.8514 1.1423 0.9244 0.053 Uiso 1 1 calc R . .
H17B H 0.7095 1.1415 0.8724 0.053 Uiso 1 1 calc R . .
H17C H 0.8919 1.0480 0.8655 0.053 Uiso 1 1 calc R . .
C18 C 0.5957(5) 0.7411(3) 0.94832(18) 0.0536(9) Uani 1 1 d . . .
H18A H 0.6873 0.6733 0.9326 0.064 Uiso 1 1 calc R . .
H18B H 0.5223 0.7809 0.9077 0.064 Uiso 1 1 calc R . .
H18C H 0.5347 0.7107 0.9865 0.064 Uiso 1 1 calc R . .
C21 C 0.5283(3) 1.3146(2) 0.65580(13) 0.0260(6) Uani 1 1 d D . .
C22 C 0.4339(3) 1.3860(2) 0.70653(14) 0.0310(6) Uani 1 1 d D . .
C23 C 0.4091(4) 1.5096(2) 0.69499(15) 0.0359(7) Uani 1 1 d D . .
H23 H 0.3433 1.5624 0.7275 0.043 Uiso 1 1 calc R . .
C24 C 0.4795(4) 1.5560(2) 0.63645(16) 0.0375(7) Uani 1 1 d D . .
H24 H 0.4629 1.6403 0.6297 0.045 Uiso 1 1 calc R . .
C25 C 0.5735(4) 1.4819(2) 0.58761(15) 0.0344(7) Uani 1 1 d D . .
H25 H 0.6212 1.5159 0.5480 0.041 Uiso 1 1 calc R . .
C26 C 0.5997(3) 1.3583(2) 0.59541(14) 0.0287(6) Uani 1 1 d D . .
C27 C 0.3670(4) 1.3317(3) 0.77148(16) 0.0442(8) Uani 1 1 d . . .
H27A H 0.3217 1.2718 0.7573 0.053 Uiso 1 1 calc R . .
H27B H 0.2801 1.3957 0.7932 0.053 Uiso 1 1 calc R . .
H27C H 0.4554 1.2922 0.8064 0.053 Uiso 1 1 calc R . .
C28 C 0.6993(4) 1.2743(3) 0.54332(16) 0.0410(7) Uani 1 1 d . . .
H28A H 0.7484 1.3190 0.5074 0.049 Uiso 1 1 calc R . .
H28B H 0.6281 1.2411 0.5193 0.049 Uiso 1 1 calc R . .
H28C H 0.7865 1.2080 0.5692 0.049 Uiso 1 1 calc R . .
C31 C 0.8889(3) 0.5022(2) 0.69463(14) 0.0292(6) Uani 1 1 d D . .
C32 C 0.8489(4) 0.4252(3) 0.74904(16) 0.0376(7) Uani 1 1 d D . .
C33 C 0.9278(5) 0.3009(3) 0.7448(2) 0.0560(10) Uani 1 1 d D . .
H33 H 0.9052 0.2440 0.7800 0.067 Uiso 1 1 calc R . .
C34 C 1.0379(5) 0.2599(3) 0.6902(2) 0.0571(10) Uani 1 1 d D . .
H34 H 1.0881 0.1753 0.6880 0.068 Uiso 1 1 calc R . .
C35 C 1.0760(4) 0.3390(3) 0.6393(2) 0.0488(8) Uani 1 1 d D . .
H35 H 1.1537 0.3085 0.6029 0.059 Uiso 1 1 calc R . .
C36 C 1.0024(4) 0.4631(2) 0.64015(16) 0.0343(6) Uani 1 1 d D . .
C37 C 0.7310(4) 0.4727(3) 0.80761(17) 0.0475(8) Uani 1 1 d . . .
H37A H 0.7867 0.4987 0.8439 0.057 Uiso 1 1 calc R . .
H37B H 0.6905 0.4089 0.8298 0.057 Uiso 1 1 calc R . .
H37C H 0.6385 0.5419 0.7876 0.057 Uiso 1 1 calc R . .
C38 C 1.0455(4) 0.5507(3) 0.58539(16) 0.0404(7) Uani 1 1 d . . .
H38A H 1.1363 0.5062 0.5554 0.049 Uiso 1 1 calc R . .
H38B H 1.0787 0.6079 0.6099 0.049 Uiso 1 1 calc R . .
H38C H 0.9497 0.5951 0.5551 0.049 Uiso 1 1 calc R . .
S S 0.25070(9) 0.87868(6) 0.76549(4) 0.02947(15) Uani 1 1 d . . .
C99 C 0.1227(4) 0.8781(3) 0.69072(16) 0.0375(7) Uani 1 1 d . . .
F1 F 0.2053(3) 0.8675(2) 0.62904(10) 0.0644(6) Uani 1 1 d . . .
F2 F -0.0072(2) 0.97890(17) 0.68221(13) 0.0624(6) Uani 1 1 d . . .
F3 F 0.0661(2) 0.78549(16) 0.70069(10) 0.0493(5) Uani 1 1 d . . .
O2 O 0.2974(3) 0.98350(17) 0.74548(12) 0.0421(5) Uani 1 1 d . . .
O3 O 0.3809(3) 0.76457(17) 0.76560(12) 0.0458(5) Uani 1 1 d . . .
O4 O 0.1408(3) 0.8881(2) 0.82572(11) 0.0503(6) Uani 1 1 d . . .
C90 C 0.1714(4) 0.6404(3) 0.91241(17) 0.0457(8) Uani 1 1 d . . .
H90 H 0.1771 0.7190 0.8885 0.055 Uiso 1 1 calc R . .
Cl1 Cl 0.37043(13) 0.53571(9) 0.91684(6) 0.0686(3) Uani 1 1 d . . .
Cl2 Cl 0.04443(12) 0.59402(10) 0.86074(6) 0.0701(3) Uani 1 1 d . . .
Cl3 Cl 0.09008(19) 0.66470(13) 0.99809(6) 0.0979(4) Uani 1 1 d . . .

loop_
_atom_site_aniso_label
_atom_site_aniso_U_11
_atom_site_aniso_U_22
_atom_site_aniso_U_33
_atom_site_aniso_U_23
_atom_site_aniso_U_13
_atom_site_aniso_U_12
Pd 0.02698(11) 0.01841(10) 0.01852(10) 0.00002(7) -0.00042(7) -0.00722(8)
O1 0.0536(14) 0.0372(12) 0.0359(11) -0.0113(9) -0.0044(10) -0.0138(10)
N1 0.0373(14) 0.0296(12) 0.0227(12) -0.0040(9) -0.0009(10) -0.0133(10)
N2 0.0318(13) 0.0213(12) 0.0262(11) 0.0000(9) -0.0008(9) -0.0070(10)
N3 0.0324(13) 0.0222(12) 0.0229(11) -0.0004(8) -0.0053(9) -0.0115(10)
C1 0.0339(16) 0.0349(15) 0.0218(13) -0.0019(11) -0.0081(11) -0.0050(12)
C2 0.0341(16) 0.0344(15) 0.0180(13) 0.0039(11) -0.0078(11) -0.0077(12)
C3 0.044(2) 0.054(2) 0.0359(19) -0.0034(16) 0.0055(16) -0.0192(18)
C4 0.0325(15) 0.0207(13) 0.0293(15) -0.0009(10) -0.0003(11) -0.0107(11)
C5 0.0281(14) 0.0281(15) 0.0222(13) -0.0011(10) 0.0017(11) -0.0075(11)
C6 0.0313(15) 0.0299(15) 0.0166(12) -0.0003(10) -0.0038(10) -0.0138(12)
C11 0.0385(17) 0.0426(16) 0.0198(13) -0.0090(11) 0.0011(12) -0.0154(14)
C12 0.0476(19) 0.0515(19) 0.0283(15) -0.0032(13) 0.0010(13) -0.0246(16)
C13 0.059(2) 0.080(3) 0.0245(16) 0.0004(16) 0.0054(15) -0.031(2)
C14 0.056(2) 0.090(3) 0.0230(15) -0.0185(16) 0.0015(15) -0.028(2)
C15 0.0452(19) 0.065(2) 0.0369(17) -0.0258(16) 0.0029(14) -0.0224(17)
C16 0.0342(16) 0.0464(17) 0.0332(15) -0.0147(13) 0.0028(12) -0.0159(14)
C17 0.0469(19) 0.0428(18) 0.0502(19) -0.0132(14) 0.0034(15) -0.0230(15)
C18 0.077(3) 0.058(2) 0.0393(18) 0.0014(15) -0.0004(17) -0.041(2)
C21 0.0291(14) 0.0181(12) 0.0293(14) -0.0016(10) -0.0069(11) -0.0056(11)
C22 0.0330(15) 0.0300(14) 0.0276(14) -0.0036(11) -0.0048(12) -0.0070(12)
C23 0.0403(17) 0.0272(14) 0.0361(16) -0.0081(12) -0.0111(13) -0.0033(13)
C24 0.0476(18) 0.0209(13) 0.0447(17) 0.0002(12) -0.0199(14) -0.0113(13)
C25 0.0383(17) 0.0323(15) 0.0353(16) 0.0067(12) -0.0109(13) -0.0173(13)
C26 0.0300(15) 0.0282(14) 0.0277(14) 0.0011(11) -0.0059(11) -0.0098(12)
C27 0.052(2) 0.0425(18) 0.0345(16) -0.0078(13) 0.0078(14) -0.0104(15)
C28 0.0447(19) 0.0402(17) 0.0351(16) -0.0005(13) 0.0074(14) -0.0121(14)
C31 0.0333(15) 0.0164(12) 0.0387(15) -0.0012(11) -0.0137(12) -0.0084(11)
C32 0.0403(17) 0.0317(15) 0.0451(18) 0.0048(13) -0.0146(14) -0.0186(13)
C33 0.061(2) 0.0305(17) 0.079(3) 0.0176(17) -0.024(2) -0.0244(17)
C34 0.054(2) 0.0216(15) 0.092(3) -0.0083(17) -0.013(2) -0.0059(15)
C35 0.045(2) 0.0298(16) 0.070(2) -0.0162(16) -0.0085(17) -0.0064(14)
C36 0.0345(16) 0.0272(14) 0.0411(16) -0.0082(12) -0.0107(13) -0.0076(12)
C37 0.054(2) 0.054(2) 0.0413(18) 0.0140(15) -0.0148(16) -0.0318(17)
C38 0.0409(18) 0.0411(17) 0.0361(16) -0.0078(13) 0.0003(13) -0.0085(14)
S 0.0326(4) 0.0237(3) 0.0318(4) -0.0037(3) -0.0025(3) -0.0087(3)
C99 0.0330(17) 0.0396(17) 0.0410(17) 0.0005(13) -0.0034(13) -0.0147(14)
F1 0.0678(14) 0.1025(17) 0.0322(10) -0.0035(10) -0.0025(9) -0.0417(13)
F2 0.0414(11) 0.0409(11) 0.0996(17) 0.0086(10) -0.0304(11) -0.0086(9)
F3 0.0483(11) 0.0439(10) 0.0659(12) -0.0110(9) -0.0061(9) -0.0265(9)
O2 0.0385(12) 0.0315(11) 0.0598(14) -0.0009(9) -0.0058(10) -0.0168(9)
O3 0.0434(13) 0.0298(11) 0.0572(14) -0.0076(10) -0.0143(11) -0.0006(10)
O4 0.0669(16) 0.0517(14) 0.0397(12) -0.0159(10) 0.0153(11) -0.0279(12)
C90 0.060(2) 0.0372(17) 0.0417(18) -0.0015(14) -0.0098(16) -0.0184(16)
Cl1 0.0562(6) 0.0643(6) 0.0832(7) -0.0006(5) -0.0217(5) -0.0174(5)
Cl2 0.0547(6) 0.0912(8) 0.0734(7) -0.0280(6) -0.0099(5) -0.0289(5)
Cl3 0.1280(11) 0.1098(10) 0.0542(6) -0.0354(6) 0.0115(7) -0.0307(9)

loop_
_atom_type_symbol
_atom_type_description
_atom_type_scat_dispersion_real
_atom_type_scat_dispersion_imag
_atom_type_scat_source
C C 0.0033 0.0016 'International Tables Vol C Tables 4.2.6.8 and 6.1.1.4'
H H 0.0000 0.0000 'International Tables Vol C Tables 4.2.6.8 and 6.1.1.4'
Cl Cl 0.1484 0.1585 'International Tables Vol C Tables 4.2.6.8 and 6.1.1.4'
N N 0.0061 0.0033 'International Tables Vol C Tables 4.2.6.8 and 6.1.1.4'
O O 0.0106 0.0060 'International Tables Vol C Tables 4.2.6.8 and 6.1.1.4'
F F 0.0171 0.0103 'International Tables Vol C Tables 4.2.6.8 and 6.1.1.4'
S S 0.1246 0.1234 'International Tables Vol C Tables 4.2.6.8 and 6.1.1.4'
Pd Pd -0.9988 1.0072 'International Tables Vol C Tables 4.2.6.8 and 6.1.1.4'

loop_
_geom_angle_atom_site_label_1
_geom_angle_atom_site_label_2
_geom_angle_atom_site_label_3
_geom_angle
_geom_angle_site_symmetry_1
_geom_angle_site_symmetry_3
_geom_angle_publ_flag
C5 Pd C6 170.53(11) . . ?
C5 Pd C4 91.20(10) . . ?
C6 Pd C4 93.05(10) . . ?
C5 Pd C1 86.36(11) . . ?
C6 Pd C1 90.30(10) . . ?
C4 Pd C1 173.28(11) . . ?
C4 N1 C11 179.2(3) . . ?
C5 N2 C21 178.5(3) . . ?
C6 N3 C31 177.1(2) . . ?
C2 C1 Pd 114.57(18) . . ?
O1 C2 C1 122.4(3) . . ?
O1 C2 C3 120.9(3) . . ?
C1 C2 C3 116.7(3) . . ?
N1 C4 Pd 173.8(2) . . ?
N2 C5 Pd 175.4(2) . . ?
N3 C6 Pd 173.7(2) . . ?
C12 C11 C16 124.6(3) . . ?
C12 C11 N1 117.8(2) . . ?
C16 C11 N1 117.6(2) . . ?
C13 C12 C11 116.1(3) . . ?
C13 C12 C18 122.1(3) . . ?
C11 C12 C18 121.7(3) . . ?
C12 C13 C14 121.3(3) . . ?
C15 C14 C13 120.4(3) . . ?
C14 C15 C16 121.3(3) . . ?
C15 C16 C11 116.3(3) . . ?
C15 C16 C17 122.6(3) . . ?
C11 C16 C17 121.1(3) . . ?
C22 C21 C26 124.6(2) . . ?
C22 C21 N2 117.9(2) . . ?
C26 C21 N2 117.5(2) . . ?
C21 C22 C23 116.6(3) . . ?
C21 C22 C27 121.5(2) . . ?
C23 C22 C27 121.9(3) . . ?
C24 C23 C22 120.5(3) . . ?
C25 C24 C23 121.1(3) . . ?
C24 C25 C26 121.1(3) . . ?
C25 C26 C21 116.1(2) . . ?
C25 C26 C28 123.0(3) . . ?
C21 C26 C28 120.9(2) . . ?
C36 C31 C32 124.5(2) . . ?
C36 C31 N3 117.9(2) . . ?
C32 C31 N3 117.6(3) . . ?
C31 C32 C33 115.5(3) . . ?
C31 C32 C37 122.0(3) . . ?
C33 C32 C37 122.5(3) . . ?
C34 C33 C32 121.0(3) . . ?
C35 C34 C33 121.3(3) . . ?
C34 C35 C36 120.8(3) . . ?
C35 C36 C31 116.9(3) . . ?
C35 C36 C38 121.3(3) . . ?
C31 C36 C38 121.8(2) . . ?
O3 S O2 115.45(14) . . ?
O3 S O4 114.79(14) . . ?
O2 S O4 114.94(13) . . ?
O3 S C99 103.03(13) . . ?
O2 S C99 103.17(13) . . ?
O4 S C99 102.93(14) . . ?
F1 C99 F2 107.7(3) . . ?
F1 C99 F3 106.6(2) . . ?
F2 C99 F3 107.1(2) . . ?
F1 C99 S 112.0(2) . . ?
F2 C99 S 111.7(2) . . ?
F3 C99 S 111.5(2) . . ?
Cl3 C90 Cl1 110.90(18) . . ?
Cl3 C90 Cl2 111.0(2) . . ?
Cl1 C90 Cl2 111.07(18) . . ?

loop_
_geom_bond_atom_site_label_1
_geom_bond_atom_site_label_2
_geom_bond_distance
_geom_bond_site_symmetry_2
_geom_bond_publ_flag
Pd C5 1.972(3) . ?
Pd C6 1.979(3) . ?
Pd C4 2.027(3) . ?
Pd C1 2.090(2) . ?
O1 C2 1.218(3) . ?
N1 C4 1.148(3) . ?
N1 C11 1.408(3) . ?
N2 C5 1.146(3) . ?
N2 C21 1.408(3) . ?
N3 C6 1.152(3) . ?
N3 C31 1.407(3) . ?
C1 C2 1.475(4) . ?
C2 C3 1.505(4) . ?
C11 C12 1.395(4) . ?
C11 C16 1.396(4) . ?
C12 C13 1.386(4) . ?
C12 C18 1.500(4) . ?
C13 C14 1.388(5) . ?
C14 C15 1.378(5) . ?
C15 C16 1.386(4) . ?
C16 C17 1.500(4) . ?
C21 C22 1.391(4) . ?
C21 C26 1.399(4) . ?
C22 C23 1.393(4) . ?
C22 C27 1.499(4) . ?
C23 C24 1.383(4) . ?
C24 C25 1.380(4) . ?
C25 C26 1.389(4) . ?
C26 C28 1.501(4) . ?
C31 C36 1.393(4) . ?
C31 C32 1.400(4) . ?
C32 C33 1.403(4) . ?
C32 C37 1.491(5) . ?
C33 C34 1.383(5) . ?
C34 C35 1.368(5) . ?
C35 C36 1.387(4) . ?
C36 C38 1.501(4) . ?
S O3 1.434(2) . ?
S O2 1.434(2) . ?
S O4 1.436(2) . ?
S C99 1.822(3) . ?
C99 F1 1.330(4) . ?
C99 F2 1.331(3) . ?
C99 F3 1.333(3) . ?
C90 Cl3 1.742(3) . ?
C90 Cl1 1.746(4) . ?
C90 Cl2 1.747(3) . ?

loop_
_geom_hbond_atom_site_label_D
_geom_hbond_atom_site_label_H
_geom_hbond_atom_site_label_A
_geom_hbond_distance_DH
_geom_hbond_distance_HA
_geom_hbond_distance_DA
_geom_hbond_angle_DHA
_geom_hbond_site_symmetry_A
C37 H37A Cl2 0.98 2.86 3.680(3) 142.1 1_655
C17 H17C O4 0.98 2.49 3.415(4) 157.3 1_655
C34 H34 O2 0.95 2.53 3.350(4) 144.8 1_645
